data_2208236
loop_
_publ_author_name
'Shun-Li Li'
'Jian-Fang Ma'
'Guang-Ju Ping'

_publ_section_title
;
 2-Aminopyridinium 5-formylsalicylate
;
_journal_coeditor_code AT2005
_journal_issue 3
_journal_name_full 'Acta Crystallographica Section E'
_journal_page_first o1173
_journal_page_last o1175
_journal_paper_doi 10.1107/S1600536806006313
_journal_volume 62
_journal_year 2006
_chemical_formula_iupac 'C5 H7 N2 +, C8 H5 O4 -'
_chemical_formula_moiety 'C5 H7 N2 +, C8 H5 O4 -'
_chemical_formula_sum 'C13 H12 N2 O4'
_chemical_formula_weight 260.25
_chemical_name_systematic
;
2-Aminopyridinium 5-formylsalicylate
;
_space_group_IT_number 14
_symmetry_cell_setting monoclinic
_symmetry_space_group_name_Hall '-P 2ybc'
_symmetry_space_group_name_H-M 'P 1 21/c 1'
_atom_sites_solution_hydrogens geom
_atom_sites_solution_primary direct
_atom_sites_solution_secondary difmap
_audit_creation_method SHELXL-97
_cell_angle_alpha 90.000
_cell_angle_beta 104.382(5)
_cell_angle_gamma 90.000
_cell_formula_units_Z 4
_cell_length_a 12.358(5)
_cell_length_b 7.191(5)
_cell_length_c 14.000(5)
_cell_measurement_reflns_used 7362
_cell_measurement_temperature 293
_cell_measurement_theta_max 28.3
_cell_measurement_theta_min 1.7
_cell_volume 1205.1(11)
_computing_cell_refinement 'SAINT (Bruker, 1999)'
_computing_data_collection 'SMART (Bruker, 1997)'
_computing_data_reduction SAINT
_computing_molecular_graphics 'SHELXTL-Plus (Sheldrick, 1990)'
_computing_publication_material SHELXL97
_computing_structure_refinement 'SHELXL97 (Sheldrick, 1997)'
_computing_structure_solution 'SHELXS97 (Sheldrick, 1997)'
_diffrn_ambient_temperature 293
_diffrn_measured_fraction_theta_full 0.998
_diffrn_measured_fraction_theta_max 0.949
_diffrn_measurement_device_type 'Bruker APEX CCD area-detector'
_diffrn_measurement_method \w
_diffrn_radiation_monochromator graphite
_diffrn_radiation_source 'fine-focus sealed tube'
_diffrn_radiation_type MoK\a
_diffrn_radiation_wavelength 0.71069
_diffrn_reflns_av_R_equivalents 0.0427
_diffrn_reflns_av_sigmaI/netI 0.0706
_diffrn_reflns_limit_h_max 14
_diffrn_reflns_limit_h_min -15
_diffrn_reflns_limit_k_max 9
_diffrn_reflns_limit_k_min -9
_diffrn_reflns_limit_l_max 18
_diffrn_reflns_limit_l_min -16
_diffrn_reflns_number 7481
_diffrn_reflns_theta_full 25.00
_diffrn_reflns_theta_max 28.29
_diffrn_reflns_theta_min 1.70
_diffrn_standards_decay_% 0
_diffrn_standards_interval_count 0
_diffrn_standards_interval_time 0
_diffrn_standards_number 0
_exptl_absorpt_coefficient_mu 0.108
_exptl_absorpt_correction_T_max 0.976
_exptl_absorpt_correction_T_min 0.866
_exptl_absorpt_correction_type multi-scan
_exptl_absorpt_process_details '(SADABS; Sheldrick, 1996)'
_exptl_crystal_colour colorless
_exptl_crystal_density_diffrn 1.434
_exptl_crystal_description block
_exptl_crystal_F_000 544
_exptl_crystal_size_max 0.432
_exptl_crystal_size_mid 0.253
_exptl_crystal_size_min 0.225
_refine_diff_density_max 0.147
_refine_diff_density_min -0.188
_refine_ls_extinction_method none
_refine_ls_goodness_of_fit_ref 0.961
_refine_ls_hydrogen_treatment mixed
_refine_ls_matrix_type full
_refine_ls_number_parameters 198
_refine_ls_number_reflns 2842
_refine_ls_number_restraints 4
_refine_ls_restrained_S_all 0.985
_refine_ls_R_factor_all 0.0719
_refine_ls_R_factor_gt 0.0355
_refine_ls_shift/su_max 0.000
_refine_ls_shift/su_mean 0.000
_refine_ls_structure_factor_coef Fsqd
_refine_ls_weighting_details 'calc w=1/[\s^2^(Fo^2^)+(0.0181P)^2^] where P=(Fo^2^+2Fc^2^)/3'
_refine_ls_weighting_scheme calc
_refine_ls_wR_factor_gt 0.0668
_refine_ls_wR_factor_ref 0.0692
_reflns_number_gt 1387
_reflns_number_total 2842
_reflns_threshold_expression I>2\s(I)
_cod_data_source_file at2005.cif
_cod_data_source_block I
_cod_depositor_comments
;
The following automatic conversions were performed:

'_chemical_melting_point' value 'not measured' was changed to '?' -
the value is undefined or not given.

Automatic conversion script
Id: cif_fix_values 1646 2011-03-28 12:23:43Z adriana 

The following automatic conversions were performed:

'_chemical_melting_point' value 'not measured' was changed to '?' -
the value is undefined or not given.

Automatic conversion script
Id: cif_fix_values 1715 2011-07-08 13:25:40Z adriana 
;
_cod_original_sg_symbol_H-M 'P 21/c'
_cod_database_code 2208236

loop_
_symmetry_equiv_pos_as_xyz
'x, y, z'
'-x, y+1/2, -z+1/2'
'-x, -y, -z'
'x, -y-1/2, z-1/2'

loop_
_atom_site_type_symbol
_atom_site_label
_atom_site_fract_x
_atom_site_fract_y
_atom_site_fract_z
_atom_site_U_iso_or_equiv
_atom_site_adp_type
_atom_site_calc_flag
_atom_site_refinement_flags
_atom_site_occupancy
O O3 0.42003(8) 1.15821(15) 0.37925(7) 0.0547(3) Uani d . 1
O O2 0.34922(8) 1.18940(14) 0.50969(7) 0.0514(3) Uani d . 1
O O1 0.16027(10) 1.06425(17) 0.50796(7) 0.0603(3) Uani d D 1
N N1 0.45351(10) 0.67696(18) 0.38316(9) 0.0437(3) Uani d D 1
C C1 0.14860(12) 1.0206(2) 0.41238(10) 0.0402(4) Uani d . 1
N N2 0.37381(13) 0.6796(2) 0.51415(10) 0.0540(4) Uani d D 1
C C6 0.23307(11) 1.06116(19) 0.36477(9) 0.0344(4) Uani d . 1
C C10 0.36544(12) 0.64159(19) 0.41971(10) 0.0386(4) Uani d . 1
C C11 0.26838(12) 0.56766(19) 0.35588(10) 0.0439(4) Uani d . 1
H H11 0.2052 0.5434 0.3786 0.053 Uiso calc R 1
O O4 0.15749(10) 0.92914(17) 0.05723(8) 0.0728(4) Uani d . 1
C C4 0.11392(12) 0.9412(2) 0.21273(10) 0.0375(4) Uani d . 1
C C5 0.21343(12) 1.0209(2) 0.26531(10) 0.0389(4) Uani d . 1
H H5 0.2685 1.0479 0.2326 0.039(4) Uani calc R 1
C C2 0.05010(12) 0.9349(2) 0.36195(10) 0.0456(4) Uani d . 1
H H2 -0.0043 0.9036 0.3947 0.055 Uiso calc R 1
C C7 0.34315(12) 1.1421(2) 0.42032(11) 0.0408(4) Uani d . 1
C C9 0.45406(13) 0.6411(2) 0.28852(11) 0.0516(4) Uani d . 1
H H14 0.5175 0.6666 0.2664 0.062 Uiso calc R 1
C C3 0.03397(12) 0.8971(2) 0.26326(10) 0.0437(4) Uani d . 1
H H3 -0.0322 0.8406 0.2295 0.052 Uiso calc R 1
C C12 0.26875(13) 0.5327(2) 0.26099(10) 0.0495(4) Uani d . 1
H H12 0.2051 0.4838 0.2184 0.059 Uiso calc R 1
C C8 0.09260(16) 0.9002(2) 0.10796(12) 0.0521(5) Uani d . 1
C C13 0.36264(14) 0.5684(2) 0.22592(11) 0.0515(4) Uani d . 1
H H13 0.3625 0.5428 0.1608 0.062 Uiso calc R 1
H H4 0.0160(12) 0.8491(18) 0.0747(9) 0.057(5) Uiso d . 1
H H8 0.5186(9) 0.7248(19) 0.4219(9) 0.072(6) Uiso d D 1
H H7 0.4383(10) 0.733(2) 0.5501(10) 0.086(6) Uiso d D 1
H H6 0.3157(11) 0.644(2) 0.5371(12) 0.088(7) Uiso d D 1
H H1 0.2282(10) 1.122(2) 0.5254(12) 0.104(7) Uiso d D 1

loop_
_atom_site_aniso_label
_atom_site_aniso_U_11
_atom_site_aniso_U_22
_atom_site_aniso_U_33
_atom_site_aniso_U_12
_atom_site_aniso_U_13
_atom_site_aniso_U_23
O3 0.0366(7) 0.0797(9) 0.0498(7) -0.0101(6) 0.0143(5) -0.0060(6)
O2 0.0453(7) 0.0716(8) 0.0356(6) -0.0107(6) 0.0068(5) -0.0064(6)
O1 0.0499(8) 0.0971(10) 0.0356(6) -0.0128(7) 0.0139(5) -0.0055(6)
N1 0.0354(9) 0.0540(9) 0.0405(8) -0.0040(7) 0.0069(7) -0.0022(7)
C1 0.0375(10) 0.0515(11) 0.0314(9) 0.0016(8) 0.0080(7) 0.0026(8)
N2 0.0482(10) 0.0726(11) 0.0426(9) -0.0094(9) 0.0135(8) -0.0088(8)
C6 0.0315(9) 0.0384(9) 0.0329(8) 0.0026(7) 0.0069(7) 0.0035(7)
C10 0.0416(10) 0.0385(10) 0.0349(9) 0.0037(8) 0.0079(7) 0.0006(7)
C11 0.0366(10) 0.0471(11) 0.0459(10) -0.0043(8) 0.0064(8) 0.0005(8)
O4 0.0658(9) 0.1099(11) 0.0466(7) -0.0013(7) 0.0213(6) -0.0059(7)
C4 0.0327(9) 0.0440(10) 0.0346(8) 0.0024(8) 0.0059(7) -0.0003(8)
C5 0.0355(10) 0.0434(11) 0.0407(10) 0.0044(8) 0.0147(8) 0.0050(8)
H5 0.037(10) 0.046(10) 0.032(9) 0.006(8) 0.002(7) -0.019(7)
C2 0.0331(10) 0.0616(11) 0.0440(9) -0.0035(8) 0.0132(7) 0.0043(9)
C7 0.0384(10) 0.0422(10) 0.0404(10) 0.0027(8) 0.0071(8) 0.0049(8)
C9 0.0534(11) 0.0613(12) 0.0431(10) -0.0046(9) 0.0177(8) -0.0010(9)
C3 0.0317(9) 0.0496(11) 0.0472(10) -0.0012(7) 0.0045(7) -0.0002(8)
C12 0.0461(11) 0.0528(11) 0.0431(10) -0.0051(9) -0.0010(8) -0.0007(8)
C8 0.0467(12) 0.0651(13) 0.0433(10) 0.0008(9) 0.0090(9) -0.0030(9)
C13 0.0568(12) 0.0606(12) 0.0363(9) -0.0068(9) 0.0101(9) -0.0025(9)

loop_
_atom_type_symbol
_atom_type_description
_atom_type_scat_dispersion_real
_atom_type_scat_dispersion_imag
_atom_type_scat_source
C C 0.0033 0.0016 'International Tables Vol C Tables 4.2.6.8 and 6.1.1.4'
H H 0.0000 0.0000 'International Tables Vol C Tables 4.2.6.8 and 6.1.1.4'
N N 0.0061 0.0033 'International Tables Vol C Tables 4.2.6.8 and 6.1.1.4'
O O 0.0106 0.0060 'International Tables Vol C Tables 4.2.6.8 and 6.1.1.4'

loop_
_geom_angle_atom_site_label_1
_geom_angle_atom_site_label_2
_geom_angle_atom_site_label_3
_geom_angle
_geom_angle_publ_flag
C1 O1 H1 103.6(11) ?
C10 N1 C9 122.80(14) yes
C10 N1 H8 121.5(9) ?
C9 N1 H8 115.7(9) ?
O1 C1 C2 118.16(14) ?
O1 C1 C6 121.03(13) ?
C2 C1 C6 120.81(13) ?
C10 N2 H7 118.4(10) ?
C10 N2 H6 115.3(11) ?
H7 N2 H6 126.3(15) ?
C5 C6 C1 118.03(13) ?
C5 C6 C7 120.72(13) ?
C1 C6 C7 121.23(13) ?
N2 C10 N1 118.17(15) yes
N2 C10 C11 123.49(15) yes
N1 C10 C11 118.33(14) ?
C12 C11 C10 118.85(15) ?
C12 C11 H11 120.6 ?
C10 C11 H11 120.6 ?
C5 C4 C3 118.19(13) ?
C5 C4 C8 122.16(14) ?
C3 C4 C8 119.64(15) ?
C6 C5 C4 122.03(14) ?
C6 C5 H5 119.0 ?
C4 C5 H5 119.0 ?
C3 C2 C1 119.25(14) ?
C3 C2 H2 120.4 ?
C1 C2 H2 120.4 ?
O3 C7 O2 124.47(14) yes
O3 C7 C6 119.84(14) yes
O2 C7 C6 115.68(13) yes
N1 C9 C13 120.18(16) ?
N1 C9 H14 119.9 ?
C13 C9 H14 119.9 ?
C2 C3 C4 121.61(14) ?
C2 C3 H3 119.2 ?
C4 C3 H3 119.2 ?
C11 C12 C13 121.23(14) ?
C11 C12 H12 119.4 ?
C13 C12 H12 119.4 ?
O4 C8 C4 125.08(17) yes
O4 C8 H4 118.0(8) ?
C4 C8 H4 116.8(8) ?
C9 C13 C12 118.60(15) ?
C9 C13 H13 120.7 ?
C12 C13 H13 120.7 ?

loop_
_geom_bond_atom_site_label_1
_geom_bond_atom_site_label_2
_geom_bond_distance
_geom_bond_publ_flag
O3 C7 1.2322(16) yes
O2 C7 1.2808(16) yes
O1 C1 1.3467(16) yes
O1 H1 0.912(9) ?
N1 C10 1.3370(18) yes
N1 C9 1.3514(18) yes
N1 H8 0.918(9) ?
C1 C2 1.3904(19) ?
C1 C6 1.402(2) ?
N2 C10 1.3288(19) yes
N2 H7 0.916(9) ?
N2 H6 0.894(9) ?
C6 C5 1.3834(18) ?
C6 C7 1.506(2) ?
C10 C11 1.4098(19) ?
C11 C12 1.3532(18) ?
C11 H11 0.9300 ?
O4 C8 1.2140(18) yes
C4 C5 1.3903(19) ?
C4 C3 1.3872(19) ?
C4 C8 1.454(2) ?
C5 H5 0.9300 ?
C2 C3 1.3733(18) ?
C2 H2 0.9300 ?
C9 C13 1.351(2) ?
C9 H14 0.9300 ?
C3 H3 0.9300 ?
C12 C13 1.392(2) ?
C12 H12 0.9300 ?
C8 H4 1.015(13) ?
C13 H13 0.9300 ?

loop_
_geom_hbond_atom_site_label_D
_geom_hbond_atom_site_label_H
_geom_hbond_atom_site_label_A
_geom_hbond_site_symmetry_A
_geom_hbond_distance_DH
_geom_hbond_distance_HA
_geom_hbond_distance_DA
_geom_hbond_angle_DHA
N1 H8 O2 3_676 0.918(9) 1.786(9) 2.7019(18) 175.4(14)
N2 H7 O3 3_676 0.916(9) 1.947(9) 2.862(2) 176.5(15)
O1 H1 O2 . 0.912(9) 1.639(11) 2.4970(18) 155.2(17)
N2 H6 O4 4_576 0.894(9) 2.110(10) 2.987(2) 166.7(16)

loop_
_geom_torsion_atom_site_label_1
_geom_torsion_atom_site_label_2
_geom_torsion_atom_site_label_3
_geom_torsion_atom_site_label_4
_geom_torsion
O1 C1 C6 C5 -176.90(13)
C2 C1 C6 C5 2.8(2)
O1 C1 C6 C7 4.5(2)
C2 C1 C6 C7 -175.81(13)
C9 N1 C10 N2 179.10(14)
C9 N1 C10 C11 -1.5(2)
N2 C10 C11 C12 -179.53(14)
N1 C10 C11 C12 1.1(2)
C1 C6 C5 C4 -0.5(2)
C7 C6 C5 C4 178.10(14)
C3 C4 C5 C6 -1.7(2)
C8 C4 C5 C6 179.43(14)
O1 C1 C2 C3 176.92(13)
C6 C1 C2 C3 -2.8(2)
C5 C6 C7 O3 -6.2(2)
C1 C6 C7 O3 172.41(14)
C5 C6 C7 O2 174.07(13)
C1 C6 C7 O2 -7.4(2)
C10 N1 C9 C13 0.8(2)
C1 C2 C3 C4 0.4(2)
C5 C4 C3 C2 1.8(2)
C8 C4 C3 C2 -179.36(14)
C10 C11 C12 C13 0.0(2)
C5 C4 C8 O4 0.5(3)
C3 C4 C8 O4 -178.35(16)
N1 C9 C13 C12 0.3(2)
C11 C12 C13 C9 -0.7(2)

loop_
_cod_related_entry_id
_cod_related_entry_database
_cod_related_entry_code
1 ChemSpider 21126431
